data_7118632
loop_
_publ_author_name
'Su\'c, Josipa'
'Dokli, Irena'
'Gredi\<cak, Matija'

_publ_section_title
;
 Chiral Br\/onsted acid-catalysed enantioselective synthesis of
 isoindolinone-derived N(acyl),S-acetals.
;
_journal_issue 10
_journal_name_full 'Chemical communications (Cambridge, England)'
_journal_page_first 2071
_journal_page_last 2074
_journal_paper_doi 10.1039/c5cc08813e
_journal_volume 52
_journal_year 2016
_chemical_absolute_configuration ad
_chemical_formula_sum 'C21 H15 F N O S'
_chemical_formula_weight 174.20
_chemical_melting_point 447.5(5)
_chemical_name_systematic (R)-3-(4-fluorophenyl)-3-(o-tolylthio)isoindolin-1-one
_space_group_crystal_system orthorhombic
_space_group_IT_number 19
_space_group_name_Hall 'P 2ac 2ab'
_space_group_name_H-M_alt 'P 21 21 21'
_symmetry_space_group_name_Hall 'P 2ac 2ab'
_symmetry_space_group_name_H-M 'P 21 21 21'
_atom_sites_solution_hydrogens geom
_audit_creation_method SHELXL-2014/7
_audit_update_record
;
2015-10-22 deposited with the CCDC.
2015-12-04 downloaded from the CCDC.
;
_cell_angle_alpha 90
_cell_angle_beta 90
_cell_angle_gamma 90
_cell_formula_units_Z 4
_cell_length_a 7.71280(10)
_cell_length_b 8.50490(10)
_cell_length_c 26.8442(4)
_cell_measurement_temperature 293(2)
_cell_volume 1760.89(4)
_computing_structure_refinement 'SHELXL-2014/7 (Sheldrick, 2014)'
_diffrn_ambient_temperature 293(2)
_diffrn_measured_fraction_theta_full 0.998
_diffrn_measured_fraction_theta_max 0.995
_diffrn_measurement_device_type Xcalibur
_diffrn_radiation_type CuK\a
_diffrn_radiation_wavelength 1.54184
_diffrn_reflns_av_R_equivalents 0.0262
_diffrn_reflns_av_unetI/netI 0.0177
_diffrn_reflns_laue_measured_fraction_full 0.998
_diffrn_reflns_laue_measured_fraction_max 0.995
_diffrn_reflns_limit_h_max 8
_diffrn_reflns_limit_h_min -9
_diffrn_reflns_limit_k_max 10
_diffrn_reflns_limit_k_min -10
_diffrn_reflns_limit_l_max 33
_diffrn_reflns_limit_l_min -30
_diffrn_reflns_number 18139
_diffrn_reflns_point_group_measured_fraction_full 0.999
_diffrn_reflns_point_group_measured_fraction_max 0.993
_diffrn_reflns_theta_full 67.684
_diffrn_reflns_theta_max 75.870
_diffrn_reflns_theta_min 3.293
_exptl_absorpt_coefficient_mu 1.782
_exptl_absorpt_correction_type none
_exptl_crystal_colour colourless
_exptl_crystal_density_diffrn 1.314
_exptl_crystal_description needles
_exptl_crystal_F_000 724
_exptl_crystal_recrystallization_method 'Re-crystallisation from solvent: pentane/ethyl acetate'
_refine_diff_density_max 0.405
_refine_diff_density_min -0.163
_refine_diff_density_rms 0.039
_refine_ls_abs_structure_details
;
 Flack x determined using 1459 quotients [(I+)-(I-)]/[(I+)+(I-)]
 (Parsons, Flack and Wagner, Acta Cryst. B69 (2013) 249-259).
;
_refine_ls_abs_structure_Flack 0.011(9)
_refine_ls_extinction_method none
_refine_ls_goodness_of_fit_ref 1.100
_refine_ls_hydrogen_treatment constr
_refine_ls_matrix_type full
_refine_ls_number_parameters 226
_refine_ls_number_reflns 3650
_refine_ls_number_restraints 0
_refine_ls_restrained_S_all 1.100
_refine_ls_R_factor_all 0.0385
_refine_ls_R_factor_gt 0.0382
_refine_ls_shift/su_max 0.007
_refine_ls_shift/su_mean 0.001
_refine_ls_structure_factor_coef Fsqd
_refine_ls_weighting_details 'w=1/[\s^2^(Fo^2^)+(0.0594P)^2^+0.2883P] where P=(Fo^2^+2Fc^2^)/3'
_refine_ls_weighting_scheme calc
_refine_ls_wR_factor_gt 0.1085
_refine_ls_wR_factor_ref 0.1088
_reflns_Friedel_coverage 0.718
_reflns_friedel_fraction_full 0.999
_reflns_friedel_fraction_max 0.991
_reflns_number_gt 3602
_reflns_number_total 3650
_reflns_threshold_expression 'I > 2\s(I)'
_cod_data_source_file c5cc08813e2.cif
_cod_data_source_block shelx
_cod_depositor_comments
;
The following automatic conversions were performed:

'_chemical_melting_point' value '447-448' was changed to '447.5(5)' -
the average value was taken and precision was estimated.

Automatic conversion script
Id: cif_fix_values 4268 2015-11-12 08:31:59Z antanas 

2018-01-30
Z value changed to be consistent with given formula
                 miguel
;
_cod_original_formula_units_Z 8
_cod_database_code 7118632
_shelx_shelxl_version_number 2014/7
_shelx_space_group_comment
;
The symmetry employed for this shelxl refinement is uniquely defined
by the following loop, which should always be used as a source of
symmetry information in preference to the above space-group names.
They are only intended as comments.
;

loop_
_space_group_symop_operation_xyz
'x, y, z'
'-x+1/2, -y, z+1/2'
'-x, y+1/2, -z+1/2'
'x+1/2, -y+1/2, -z'

loop_
_atom_site_label
_atom_site_type_symbol
_atom_site_fract_x
_atom_site_fract_y
_atom_site_fract_z
_atom_site_U_iso_or_equiv
_atom_site_adp_type
_atom_site_occupancy
_atom_site_site_symmetry_order
_atom_site_calc_flag
_atom_site_refinement_flags_posn
_atom_site_refinement_flags_adp
S1 S 0.26158(10) 0.41473(7) 0.87500(3) 0.0582(2) Uani 1 1 d . .
N1 N 0.4991(3) 0.5268(2) 0.80706(7) 0.0491(5) Uani 1 1 d . .
O1 O 0.4944(4) 0.7226(2) 0.74790(7) 0.0621(5) Uani 1 1 d . .
C003 C 0.4741(3) 0.6776(3) 0.87786(9) 0.0472(5) Uani 1 1 d . .
F1 F 0.9613(4) 0.0982(3) 0.94950(8) 0.0949(7) Uani 1 1 d . .
C005 C 0.6129(4) 0.4014(3) 0.88427(9) 0.0486(5) Uani 1 1 d . .
C006 C 0.4881(4) 0.6782(3) 0.79127(9) 0.0487(5) Uani 1 1 d . .
C007 C 0.0254(4) 0.6600(4) 0.88209(12) 0.0602(7) Uani 1 1 d . .
C008 C 0.4779(4) 0.5084(3) 0.86054(9) 0.0472(5) Uani 1 1 d . .
C009 C 0.7395(4) 0.3279(3) 0.85618(9) 0.0527(6) Uani 1 1 d . .
H009 H 0.7451 0.3468 0.8221 0.063 Uiso 1 1 calc R U
C010 C 0.4709(4) 0.7760(3) 0.83653(9) 0.0476(5) Uani 1 1 d . .
C011 C 0.8580(4) 0.2268(4) 0.87797(12) 0.0627(7) Uani 1 1 d . .
H011 H 0.9433 0.1783 0.8589 0.075 Uiso 1 1 calc R U
C012 C 0.1173(4) 0.5582(3) 0.85088(10) 0.0545(6) Uani 1 1 d . .
C013 C 0.4647(5) 0.7414(3) 0.92522(10) 0.0605(7) Uani 1 1 d . .
H013 H 0.4679 0.6776 0.9533 0.073 Uiso 1 1 calc R U
C014 C 0.7233(5) 0.2686(4) 0.95750(11) 0.0675(8) Uani 1 1 d . .
H014 H 0.7189 0.2487 0.9915 0.081 Uiso 1 1 calc R U
C015 C 0.6048(4) 0.3687(3) 0.93546(10) 0.0583(7) Uani 1 1 d . .
H015 H 0.5187 0.4150 0.9548 0.070 Uiso 1 1 calc R U
C016 C 0.8470(5) 0.1993(4) 0.92840(12) 0.0661(8) Uani 1 1 d . .
C017 C 0.4542(4) 0.9371(3) 0.84067(10) 0.0593(7) Uani 1 1 d . .
H017 H 0.4510 1.0014 0.8126 0.071 Uiso 1 1 calc R U
C018 C 0.4502(6) 0.9034(4) 0.92955(11) 0.0722(9) Uani 1 1 d . .
H018 H 0.4454 0.9486 0.9611 0.087 Uiso 1 1 calc R U
C019 C 0.4427(6) 0.9989(3) 0.88798(12) 0.0714(9) Uani 1 1 d . .
H019 H 0.4296 1.1068 0.8920 0.086 Uiso 1 1 calc R U
C020 C -0.0965(5) 0.7863(6) 0.81013(17) 0.0913(13) Uani 1 1 d . .
H020 H -0.1662 0.8646 0.7966 0.110 Uiso 1 1 calc R U
C021 C 0.0287(6) 0.6484(5) 0.93770(13) 0.0844(11) Uani 1 1 d . .
H02A H 0.1061 0.5657 0.9475 0.127 Uiso 1 1 calc R U
H02B H 0.0679 0.7463 0.9515 0.127 Uiso 1 1 calc R U
H02C H -0.0858 0.6258 0.9497 0.127 Uiso 1 1 calc R U
C022 C 0.0954(4) 0.5684(5) 0.79940(12) 0.0731(9) Uani 1 1 d . .
H022 H 0.1521 0.4977 0.7786 0.088 Uiso 1 1 calc R U
C023 C -0.0799(5) 0.7737(5) 0.86035(15) 0.0753(9) Uani 1 1 d . .
H023 H -0.1405 0.8429 0.8807 0.090 Uiso 1 1 calc R U
C024 C -0.0106(6) 0.6837(7) 0.77920(14) 0.0945(14) Uani 1 1 d . .
H024 H -0.0234 0.6916 0.7448 0.113 Uiso 1 1 calc R U

loop_
_atom_site_aniso_label
_atom_site_aniso_U_11
_atom_site_aniso_U_22
_atom_site_aniso_U_33
_atom_site_aniso_U_23
_atom_site_aniso_U_13
_atom_site_aniso_U_12
S1 0.0655(4) 0.0421(3) 0.0671(4) 0.0062(3) 0.0064(3) -0.0050(3)
N1 0.0693(13) 0.0397(9) 0.0383(9) 0.0001(7) 0.0013(9) 0.0002(10)
O1 0.0946(14) 0.0529(10) 0.0389(8) 0.0066(7) 0.0006(9) 0.0030(10)
C003 0.0636(14) 0.0362(10) 0.0418(11) 0.0015(9) 0.0026(11) -0.0045(10)
F1 0.1137(18) 0.0928(15) 0.0781(13) 0.0010(11) -0.0325(12) 0.0371(14)
C005 0.0641(14) 0.0397(11) 0.0421(11) 0.0003(9) -0.0006(10) -0.0041(10)
C006 0.0606(14) 0.0450(12) 0.0406(11) 0.0019(9) 0.0001(10) 0.0015(11)
C007 0.0602(15) 0.0604(15) 0.0601(16) 0.0028(13) 0.0045(13) -0.0046(13)
C008 0.0643(15) 0.0394(11) 0.0380(11) 0.0010(8) 0.0040(10) -0.0028(10)
C009 0.0626(15) 0.0482(12) 0.0474(12) 0.0024(10) -0.0002(11) -0.0019(12)
C010 0.0622(14) 0.0389(11) 0.0418(11) 0.0003(9) 0.0011(10) -0.0013(10)
C011 0.0638(16) 0.0604(16) 0.0638(17) -0.0027(14) -0.0021(14) 0.0069(13)
C012 0.0557(14) 0.0540(15) 0.0537(14) 0.0003(11) -0.0008(11) -0.0080(12)
C013 0.096(2) 0.0456(13) 0.0396(12) 0.0009(10) 0.0016(13) -0.0033(14)
C014 0.095(2) 0.0606(16) 0.0464(13) 0.0030(11) -0.0104(14) 0.0062(17)
C015 0.0801(19) 0.0513(14) 0.0434(12) 0.0009(10) -0.0004(12) 0.0061(13)
C016 0.079(2) 0.0563(16) 0.0626(17) 0.0018(13) -0.0210(15) 0.0068(15)
C017 0.0844(19) 0.0403(12) 0.0531(13) 0.0053(10) 0.0018(13) -0.0013(13)
C018 0.121(3) 0.0482(14) 0.0477(14) -0.0100(12) 0.0039(16) -0.0038(18)
C019 0.113(3) 0.0377(13) 0.0637(17) -0.0039(11) 0.0013(17) -0.0013(14)
C020 0.071(2) 0.112(3) 0.090(3) 0.038(3) 0.0081(19) 0.018(2)
C021 0.090(3) 0.103(3) 0.0603(18) -0.0022(18) 0.0131(17) 0.011(2)
C022 0.0659(17) 0.098(3) 0.0556(16) -0.0075(17) -0.0046(13) -0.0043(18)
C023 0.0697(19) 0.072(2) 0.084(2) 0.0119(17) 0.0114(16) 0.0086(16)
C024 0.080(2) 0.144(4) 0.0596(19) 0.023(2) -0.0091(18) -0.002(3)

loop_
_atom_type_symbol
_atom_type_description
_atom_type_scat_dispersion_real
_atom_type_scat_dispersion_imag
_atom_type_scat_source
C C 0.0181 0.0091 'International Tables Vol C Tables 4.2.6.8 and 6.1.1.4'
H H 0.0000 0.0000 'International Tables Vol C Tables 4.2.6.8 and 6.1.1.4'
N N 0.0311 0.0180 'International Tables Vol C Tables 4.2.6.8 and 6.1.1.4'
O O 0.0492 0.0322 'International Tables Vol C Tables 4.2.6.8 and 6.1.1.4'
S S 0.3331 0.5567 'International Tables Vol C Tables 4.2.6.8 and 6.1.1.4'
F F 0.0727 0.0534 'International Tables Vol C Tables 4.2.6.8 and 6.1.1.4'

loop_
_geom_angle_atom_site_label_1
_geom_angle_atom_site_label_2
_geom_angle_atom_site_label_3
_geom_angle
C012 S1 C008 100.91(13)
C006 N1 C008 113.79(19)
C013 C003 C010 119.7(2)
C013 C003 C008 131.0(2)
C010 C003 C008 109.1(2)
C009 C005 C015 118.4(3)
C009 C005 C008 121.7(2)
C015 C005 C008 119.8(2)
O1 C006 N1 125.9(2)
O1 C006 C010 127.7(2)
N1 C006 C010 106.4(2)
C023 C007 C012 118.4(3)
C023 C007 C021 118.3(3)
C012 C007 C021 123.3(3)
N1 C008 C003 101.72(19)
N1 C008 C005 113.6(2)
C003 C008 C005 117.0(2)
N1 C008 S1 110.32(18)
C003 C008 S1 108.72(18)
C005 C008 S1 105.43(16)
C005 C009 C011 121.1(2)
C005 C009 H009 119.5
C011 C009 H009 119.5
C017 C010 C003 122.3(2)
C017 C010 C006 129.3(2)
C003 C010 C006 108.4(2)
C016 C011 C009 118.7(3)
C016 C011 H011 120.7
C009 C011 H011 120.7
C022 C012 C007 119.6(3)
C022 C012 S1 118.7(3)
C007 C012 S1 121.7(2)
C003 C013 C018 118.1(3)
C003 C013 H013 121.0
C018 C013 H013 121.0
C016 C014 C015 118.8(3)
C016 C014 H014 120.6
C015 C014 H014 120.6
C014 C015 C005 120.8(3)
C014 C015 H015 119.6
C005 C015 H015 119.6
F1 C016 C014 119.3(3)
F1 C016 C011 118.6(3)
C014 C016 C011 122.1(3)
C019 C017 C010 117.3(3)
C019 C017 H017 121.3
C010 C017 H017 121.3
C019 C018 C013 121.3(3)
C019 C018 H018 119.3
C013 C018 H018 119.4
C017 C019 C018 121.2(3)
C017 C019 H019 119.4
C018 C019 H019 119.4
C023 C020 C024 120.2(4)
C023 C020 H020 119.9
C024 C020 H020 119.9
C007 C021 H02A 109.5
C007 C021 H02B 109.5
H02A C021 H02B 109.5
C007 C021 H02C 109.5
H02A C021 H02C 109.5
H02B C021 H02C 109.5
C024 C022 C012 120.2(4)
C024 C022 H022 119.9
C012 C022 H022 119.9
C020 C023 C007 121.8(4)
C020 C023 H023 119.1
C007 C023 H023 119.1
C020 C024 C022 119.8(4)
C020 C024 H024 120.1
C022 C024 H024 120.1

loop_
_geom_bond_atom_site_label_1
_geom_bond_atom_site_label_2
_geom_bond_distance
S1 C012 1.774(3)
S1 C008 1.889(3)
N1 C006 1.359(3)
N1 C008 1.453(3)
O1 C006 1.225(3)
C003 C013 1.384(4)
C003 C010 1.390(3)
C003 C008 1.513(3)
F1 C016 1.355(4)
C005 C009 1.383(4)
C005 C015 1.403(4)
C005 C008 1.522(4)
C006 C010 1.479(3)
C007 C023 1.391(5)
C007 C012 1.398(4)
C007 C021 1.497(5)
C009 C011 1.385(4)
C009 H009 0.9300
C010 C017 1.381(4)
C011 C016 1.376(5)
C011 H011 0.9300
C012 C022 1.395(4)
C013 C018 1.387(4)
C013 H013 0.9300
C014 C016 1.367(5)
C014 C015 1.382(4)
C014 H014 0.9300
C015 H015 0.9300
C017 C019 1.377(4)
C017 H017 0.9300
C018 C019 1.381(5)
C018 H018 0.9300
C019 H019 0.9300
C020 C023 1.358(6)
C020 C024 1.375(7)
C020 H020 0.9300
C021 H02A 0.9600
C021 H02B 0.9600
C021 H02C 0.9600
C022 C024 1.387(6)
C022 H022 0.9300
C023 H023 0.9300
C024 H024 0.9300

loop_
_geom_torsion_atom_site_label_1
_geom_torsion_atom_site_label_2
_geom_torsion_atom_site_label_3
_geom_torsion_atom_site_label_4
_geom_torsion
C008 N1 C006 O1 -176.7(3)
C008 N1 C006 C010 4.3(3)
C006 N1 C008 C003 -7.0(3)
C006 N1 C008 C005 -133.6(2)
C006 N1 C008 S1 108.2(2)
C013 C003 C008 N1 -176.7(3)
C010 C003 C008 N1 7.1(3)
C013 C003 C008 C005 -52.3(4)
C010 C003 C008 C005 131.5(2)
C013 C003 C008 S1 66.9(4)
C010 C003 C008 S1 -109.3(2)
C009 C005 C008 N1 -1.3(4)
C015 C005 C008 N1 -177.9(2)
C009 C005 C008 C003 -119.5(3)
C015 C005 C008 C003 64.0(3)
C009 C005 C008 S1 119.6(2)
C015 C005 C008 S1 -56.9(3)
C012 S1 C008 N1 -62.16(19)
C012 S1 C008 C003 48.59(19)
C012 S1 C008 C005 174.76(16)
C015 C005 C009 C011 -1.2(4)
C008 C005 C009 C011 -177.8(3)
C013 C003 C010 C017 -1.6(5)
C008 C003 C010 C017 175.2(3)
C013 C003 C010 C006 178.3(3)
C008 C003 C010 C006 -5.0(3)
O1 C006 C010 C017 1.5(5)
N1 C006 C010 C017 -179.5(3)
O1 C006 C010 C003 -178.3(3)
N1 C006 C010 C003 0.6(3)
C005 C009 C011 C016 0.5(5)
C023 C007 C012 C022 -2.8(5)
C021 C007 C012 C022 174.5(3)
C023 C007 C012 S1 177.4(3)
C021 C007 C012 S1 -5.3(4)
C008 S1 C012 C022 75.6(3)
C008 S1 C012 C007 -104.6(3)
C010 C003 C013 C018 0.7(5)
C008 C003 C013 C018 -175.2(3)
C016 C014 C015 C005 -1.2(5)
C009 C005 C015 C014 1.6(4)
C008 C005 C015 C014 178.3(3)
C015 C014 C016 F1 -178.6(3)
C015 C014 C016 C011 0.4(5)
C009 C011 C016 F1 178.9(3)
C009 C011 C016 C014 0.0(5)
C003 C010 C017 C019 0.7(5)
C006 C010 C017 C019 -179.1(3)
C003 C013 C018 C019 1.0(6)
C010 C017 C019 C018 1.0(6)
C013 C018 C019 C017 -1.9(7)
C007 C012 C022 C024 3.0(5)
S1 C012 C022 C024 -177.2(3)
C024 C020 C023 C007 1.1(7)
C012 C007 C023 C020 0.8(6)
C021 C007 C023 C020 -176.6(4)
C023 C020 C024 C022 -0.9(7)
C012 C022 C024 C020 -1.1(7)
